data_1547822
loop_
_publ_author_name
'Murai, Masahito'
'Mizuta, Chisato'
'Taniguchi, Ryuji'
'Takai, Kazuhiko'

_publ_section_title
;
 Synthesis of Borylcyclopropanes by Chromium-Promoted Cyclopropanation of
 Unactivated Alkenes.
;
_journal_issue 22
_journal_name_full 'Organic letters'
_journal_page_first 6104
_journal_page_last 6107
_journal_paper_doi 10.1021/acs.orglett.7b02956
_journal_volume 19
_journal_year 2017
_chemical_formula_moiety 'C16 H19 B O4'
_chemical_formula_sum 'C16 H19 B O4'
_chemical_formula_weight 286.13
_space_group_crystal_system monoclinic
_space_group_IT_number 14
_space_group_name_Hall '-P 2ybc'
_space_group_name_H-M_alt 'P 1 21/c 1'
_symmetry_space_group_name_Hall '-P 2ybc'
_symmetry_space_group_name_H-M 'P 1 21/c 1'
_atom_sites_solution_hydrogens geom
_atom_sites_solution_primary direct
_atom_sites_solution_secondary difmap
_cell_angle_alpha 90.0000
_cell_angle_beta 90.090(8)
_cell_angle_gamma 90.0000
_cell_formula_units_Z 4
_cell_length_a 6.538(2)
_cell_length_b 16.718(6)
_cell_length_c 13.471(5)
_cell_measurement_reflns_used 5054
_cell_measurement_temperature 100
_cell_measurement_theta_max 31.20
_cell_measurement_theta_min 2.40
_cell_volume 1472.4(9)
_computing_cell_refinement 'CrystalClear-SM Expert 2.0 r16'
_computing_data_collection 'CrystalClear-SM Expert 2.0 r16 (Rigaku, 2014)'
_computing_data_reduction 'CrystalClear-SM Expert 2.0 r16'
_computing_molecular_graphics 'CrystalStructure 4.1'
_computing_publication_material 'CrystalStructure 4.1 (Rigaku, 2014)'
_computing_structure_refinement 'SHELXL97 (Sheldrick, 2008)'
_computing_structure_solution 'SHELXS97 (Sheldrick, 2008)'
_diffrn_ambient_temperature 100
_diffrn_detector_area_resol_mean 7.111
_diffrn_measured_fraction_theta_full 0.986
_diffrn_measured_fraction_theta_max 0.986
_diffrn_measurement_device_type 'Rigaku Saturn724'
_diffrn_measurement_method \w
_diffrn_radiation_type 'Mo K\a'
_diffrn_radiation_wavelength 0.71075
_diffrn_reflns_av_R_equivalents 0.0614
_diffrn_reflns_Laue_measured_fraction_full 0.000
_diffrn_reflns_Laue_measured_fraction_max 0.000
_diffrn_reflns_limit_h_max 8
_diffrn_reflns_limit_h_min -8
_diffrn_reflns_limit_k_max 21
_diffrn_reflns_limit_k_min -21
_diffrn_reflns_limit_l_max 17
_diffrn_reflns_limit_l_min -17
_diffrn_reflns_number 21221
_diffrn_reflns_point_group_measured_fraction_full 0.000
_diffrn_reflns_point_group_measured_fraction_max 0.000
_diffrn_reflns_theta_full 27.500
_diffrn_reflns_theta_max 27.500
_diffrn_reflns_theta_min 3.116
_diffrn_standards_number 0
_exptl_absorpt_coefficient_mu 0.090
_exptl_absorpt_correction_T_max 0.988
_exptl_absorpt_correction_T_min 0.838
_exptl_absorpt_correction_type multi-scan
_exptl_absorpt_process_details 'REQAB (Rigaku, 1998)'
_exptl_crystal_colour colorless
_exptl_crystal_density_diffrn 1.291
_exptl_crystal_density_method 'not measured'
_exptl_crystal_description block
_exptl_crystal_F_000 608.00
_exptl_crystal_size_max 0.290
_exptl_crystal_size_mid 0.280
_exptl_crystal_size_min 0.130
_refine_diff_density_max 0.56
_refine_diff_density_min -0.48
_refine_ls_extinction_method none
_refine_ls_goodness_of_fit_ref 1.120
_refine_ls_hydrogen_treatment constr
_refine_ls_number_parameters 190
_refine_ls_number_reflns 3345
_refine_ls_number_restraints 0
_refine_ls_R_factor_all 0.0905
_refine_ls_R_factor_gt 0.0837
_refine_ls_shift/su_max 0.000
_refine_ls_structure_factor_coef Fsqd
_refine_ls_weighting_details 'w = 1/[\s^2^(Fo^2^)+(0.0920P)^2^+5.1392P] where P=(Fo^2^+2Fc^2^)/3'
_refine_ls_weighting_scheme calc
_refine_ls_wR_factor_gt 0.2473
_refine_ls_wR_factor_ref 0.2507
_reflns_number_gt 3007
_reflns_number_total 3344
_reflns_threshold_expression F^2^>2.0\s(F^2^)
_cod_data_source_file ol7b02956_si_001.cif
_cod_data_source_block 7530-Mizuta-Cr-10s2
_cod_depositor_comments 'Adding full bibliography for 1547822.cif.'
_cod_database_code 1547822

loop_
_symmetry_equiv_pos_site_id
_space_group_symop_operation_xyz
1 +X,+Y,+Z
2 -X,1/2+Y,1/2-Z
3 -X,-Y,-Z
4 +X,1/2-Y,1/2+Z

loop_
_atom_site_label
_atom_site_type_symbol
_atom_site_fract_x
_atom_site_fract_y
_atom_site_fract_z
_atom_site_U_iso_or_equiv
_atom_site_adp_type
_atom_site_occupancy
_atom_site_site_symmetry_multiplicity
_atom_site_calc_flag
_atom_site_refinement_flags
O1 O 0.6288(3) 0.69027(14) 0.24361(17) 0.0203(5) Uani 1 4 d .
O2 O 0.5056(4) 0.73436(15) 0.38452(19) 0.0262(6) Uani 1 4 d .
O3 O 0.8808(3) 0.45061(13) 0.37833(16) 0.0161(5) Uani 1 4 d .
O4 O 0.6137(3) 0.52540(13) 0.31962(17) 0.0188(5) Uani 1 4 d .
C1 C 0.7876(5) 0.65953(18) 0.1862(2) 0.0183(6) Uani 1 4 d .
C2 C 0.7405(5) 0.6463(2) 0.0870(3) 0.0253(7) Uani 1 4 d .
C3 C 0.8903(6) 0.6166(2) 0.0243(3) 0.0284(8) Uani 1 4 d .
C4 C 1.0853(6) 0.6016(2) 0.0600(3) 0.0277(7) Uani 1 4 d .
C5 C 1.1298(5) 0.61544(19) 0.1596(3) 0.0224(7) Uani 1 4 d .
C6 C 0.9814(5) 0.64420(18) 0.2245(2) 0.0179(6) Uani 1 4 d .
C7 C 1.0226(5) 0.65603(18) 0.3312(2) 0.0171(6) Uani 1 4 d .
C8 C 0.8450(5) 0.68584(18) 0.3925(2) 0.0180(6) Uani 1 4 d .
C9 C 0.6488(5) 0.70416(19) 0.3434(2) 0.0190(6) Uani 1 4 d .
C10 C 0.9168(5) 0.60001(18) 0.4041(2) 0.0165(6) Uani 1 4 d .
C11 C 0.7560(4) 0.39482(18) 0.3201(2) 0.0156(6) Uani 1 4 d .
C12 C 0.5507(5) 0.44170(17) 0.3092(2) 0.0168(6) Uani 1 4 d .
C13 C 0.7432(5) 0.31649(19) 0.3763(3) 0.0246(7) Uani 1 4 d .
C14 C 0.8672(5) 0.3828(2) 0.2224(3) 0.0259(7) Uani 1 4 d .
C15 C 0.4015(5) 0.4248(2) 0.3932(3) 0.0287(8) Uani 1 4 d .
C16 C 0.4465(5) 0.4323(2) 0.2090(3) 0.0275(8) Uani 1 4 d .
B1 B 0.7994(5) 0.5250(2) 0.3666(2) 0.0144(6) Uani 1 4 d .
H1 H 0.60727 0.65746 0.06243 0.0303 Uiso 1 4 calc R
H2 H 0.85901 0.60654 -0.04347 0.0341 Uiso 1 4 calc R
H3 H 1.18823 0.58187 0.01667 0.0333 Uiso 1 4 calc R
H4 H 1.26378 0.6051 0.18371 0.0268 Uiso 1 4 calc R
H5 H 1.16185 0.67571 0.34987 0.0205 Uiso 1 4 calc R
H6 H 0.88278 0.72239 0.44839 0.0216 Uiso 1 4 calc R
H7 H 0.99707 0.59036 0.46623 0.0197 Uiso 1 4 calc R
H8C H 0.6688 0.27713 0.33618 0.0295 Uiso 1 4 calc R
H9A H 0.6709 0.32496 0.43908 0.0295 Uiso 1 4 calc R
H10B H 0.8815 0.29671 0.38988 0.0295 Uiso 1 4 calc R
H11A H 0.87415 0.43385 0.18671 0.0311 Uiso 1 4 calc R
H12C H 0.79311 0.3436 0.18198 0.0311 Uiso 1 4 calc R
H13B H 1.00601 0.36334 0.23539 0.0311 Uiso 1 4 calc R
H14A H 0.4714 0.43126 0.45705 0.0345 Uiso 1 4 calc R
H15B H 0.35023 0.36992 0.38725 0.0345 Uiso 1 4 calc R
H16C H 0.28662 0.46234 0.38921 0.0345 Uiso 1 4 calc R
H17C H 0.3953 0.37742 0.20211 0.0329 Uiso 1 4 calc R
H18B H 0.545 0.44335 0.15596 0.0329 Uiso 1 4 calc R
H19A H 0.33196 0.46987 0.20416 0.0329 Uiso 1 4 calc R

loop_
_atom_site_aniso_label
_atom_site_aniso_U_11
_atom_site_aniso_U_22
_atom_site_aniso_U_33
_atom_site_aniso_U_12
_atom_site_aniso_U_13
_atom_site_aniso_U_23
O1 0.0168(10) 0.0247(12) 0.0194(11) 0.0030(9) -0.0026(8) 0.0033(9)
O2 0.0219(11) 0.0250(13) 0.0318(13) 0.0036(10) 0.0040(10) -0.0010(10)
O3 0.0147(10) 0.0140(10) 0.0195(11) -0.0006(8) -0.0042(8) -0.0009(8)
O4 0.0172(10) 0.0118(10) 0.0274(12) -0.0006(8) -0.0060(9) -0.0003(8)
C1 0.0200(14) 0.0152(14) 0.0197(14) 0.0002(11) -0.0008(11) 0.0027(11)
C2 0.0280(16) 0.0272(17) 0.0206(16) -0.0001(14) -0.0052(13) 0.0048(13)
C3 0.041(2) 0.0271(17) 0.0177(15) -0.0039(15) 0.0029(14) 0.0006(13)
C4 0.0334(18) 0.0229(16) 0.0270(17) 0.0005(14) 0.0099(14) 0.0004(14)
C5 0.0205(15) 0.0186(15) 0.0279(16) -0.0004(12) 0.0036(12) 0.0037(13)
C6 0.0184(14) 0.0124(13) 0.0227(15) -0.0024(11) -0.0002(12) 0.0041(11)
C7 0.0149(13) 0.0153(13) 0.0212(15) -0.0017(11) -0.0037(11) 0.0016(11)
C8 0.0208(14) 0.0137(14) 0.0196(14) -0.0026(11) -0.0020(11) -0.0020(11)
C9 0.0170(14) 0.0160(14) 0.0239(15) -0.0007(11) -0.0001(11) 0.0011(12)
C10 0.0180(13) 0.0147(13) 0.0166(13) -0.0022(11) -0.0040(11) 0.0027(11)
C11 0.0134(13) 0.0140(13) 0.0194(14) -0.0003(10) -0.0031(11) -0.0023(11)
C12 0.0158(13) 0.0106(13) 0.0240(15) 0.0008(10) -0.0029(11) -0.0013(11)
C13 0.0244(16) 0.0143(14) 0.0352(18) -0.0002(12) -0.0060(13) 0.0010(13)
C14 0.0196(15) 0.0317(18) 0.0264(17) -0.0013(13) 0.0062(12) -0.0075(14)
C15 0.0158(14) 0.0268(17) 0.044(2) -0.0031(13) 0.0086(14) -0.0051(15)
C16 0.0263(16) 0.0211(16) 0.0348(19) -0.0017(13) -0.0163(14) -0.0017(14)
B1 0.0167(14) 0.0145(15) 0.0119(14) 0.0004(12) 0.0003(11) 0.0020(11)

loop_
_atom_type_symbol
_atom_type_description
_atom_type_scat_dispersion_real
_atom_type_scat_dispersion_imag
_atom_type_scat_source
C C 0.0033 0.0016
;
International Tables for Crystallography
(Vol. C, Tables 4.2.6.8 and 6.1.1.4)
;
H H 0.0000 0.0000
;
International Tables for Crystallography
(Vol. C, Table 6.1.1.4)
;
B B 0.0013 0.0007
;
International Tables for Crystallography
(Vol. C, Tables 4.2.6.8 and 6.1.1.4)
;
O O 0.0106 0.0060
;
International Tables for Crystallography
(Vol. C, Tables 4.2.6.8 and 6.1.1.4)
;

loop_
_geom_angle_atom_site_label_1
_geom_angle_atom_site_label_2
_geom_angle_atom_site_label_3
_geom_angle
_geom_angle_publ_flag
C1 O1 C9 122.5(2) yes
C11 O3 B1 107.6(2) yes
C12 O4 B1 106.8(2) yes
O1 C1 C2 115.4(3) yes
O1 C1 C6 122.8(3) yes
C2 C1 C6 121.9(3) yes
C1 C2 C3 119.2(3) yes
C2 C3 C4 120.3(3) yes
C3 C4 C5 119.7(3) yes
C4 C5 C6 121.2(3) yes
C1 C6 C5 117.8(3) yes
C1 C6 C7 120.1(3) yes
C5 C6 C7 122.1(3) yes
C6 C7 C8 116.0(3) yes
C6 C7 C10 117.6(3) yes
C8 C7 C10 60.0(2) yes
C7 C8 C9 119.5(3) yes
C7 C8 C10 60.4(2) yes
C9 C8 C10 120.7(3) yes
O1 C9 O2 116.8(3) yes
O1 C9 C8 119.1(3) yes
O2 C9 C8 124.0(3) yes
C7 C10 C8 59.5(2) yes
C7 C10 B1 120.7(3) yes
C8 C10 B1 125.2(3) yes
O3 C11 C12 102.0(2) yes
O3 C11 C13 108.3(2) yes
O3 C11 C14 106.3(2) yes
C12 C11 C13 115.6(2) yes
C12 C11 C14 113.4(3) yes
C13 C11 C14 110.2(3) yes
O4 C12 C11 103.2(2) yes
O4 C12 C15 106.7(2) yes
O4 C12 C16 108.0(2) yes
C11 C12 C15 112.9(3) yes
C11 C12 C16 114.6(3) yes
C15 C12 C16 110.7(3) yes
O3 B1 O4 113.9(3) yes
O3 B1 C10 120.4(3) yes
O4 B1 C10 125.7(3) yes
C1 C2 H1 120.394 no
C3 C2 H1 120.392 no
C2 C3 H2 119.860 no
C4 C3 H2 119.860 no
C3 C4 H3 120.167 no
C5 C4 H3 120.166 no
C4 C5 H4 119.386 no
C6 C5 H4 119.397 no
C6 C7 H5 117.006 no
C8 C7 H5 117.004 no
C10 C7 H5 116.995 no
C7 C8 H6 115.109 no
C9 C8 H6 115.107 no
C10 C8 H6 115.109 no
C7 C10 H7 113.602 no
C8 C10 H7 113.604 no
B1 C10 H7 113.592 no
C11 C13 H8C 109.465 no
C11 C13 H9A 109.467 no
C11 C13 H10B 109.463 no
H8C C13 H9A 109.476 no
H8C C13 H10B 109.477 no
H9A C13 H10B 109.480 no
C11 C14 H11A 109.468 no
C11 C14 H12C 109.468 no
C11 C14 H13B 109.472 no
H11A C14 H12C 109.475 no
H11A C14 H13B 109.473 no
H12C C14 H13B 109.471 no
C12 C15 H14A 109.470 no
C12 C15 H15B 109.469 no
C12 C15 H16C 109.467 no
H14A C15 H15B 109.474 no
H14A C15 H16C 109.473 no
H15B C15 H16C 109.474 no
C12 C16 H17C 109.467 no
C12 C16 H18B 109.469 no
C12 C16 H19A 109.469 no
H17C C16 H18B 109.472 no
H17C C16 H19A 109.468 no
H18B C16 H19A 109.483 no

loop_
_geom_bond_atom_site_label_1
_geom_bond_atom_site_label_2
_geom_bond_distance
_geom_bond_publ_flag
O1 C1 1.394(4) yes
O1 C9 1.370(4) yes
O2 C9 1.200(4) yes
O3 C11 1.466(4) yes
O3 B1 1.362(4) yes
O4 C12 1.465(4) yes
O4 B1 1.368(4) yes
C1 C2 1.388(5) yes
C1 C6 1.391(4) yes
C2 C3 1.386(5) yes
C3 C4 1.385(5) yes
C4 C5 1.392(5) yes
C5 C6 1.393(4) yes
C6 C7 1.475(4) yes
C7 C8 1.510(4) yes
C7 C10 1.524(4) yes
C8 C9 1.475(4) yes
C8 C10 1.518(4) yes
C10 B1 1.554(4) yes
C11 C12 1.561(4) yes
C11 C13 1.515(4) yes
C11 C14 1.518(5) yes
C12 C15 1.521(5) yes
C12 C16 1.520(5) yes
C2 H1 0.950 no
C3 H2 0.950 no
C4 H3 0.950 no
C5 H4 0.950 no
C7 H5 1.000 no
C8 H6 1.000 no
C10 H7 1.000 no
C13 H8C 0.980 no
C13 H9A 0.980 no
C13 H10B 0.980 no
C14 H11A 0.980 no
C14 H12C 0.980 no
C14 H13B 0.980 no
C15 H14A 0.980 no
C15 H15B 0.980 no
C15 H16C 0.980 no
C16 H17C 0.980 no
C16 H18B 0.980 no
C16 H19A 0.980 no

loop_
_geom_contact_atom_site_label_1
_geom_contact_atom_site_label_2
_geom_contact_distance
_geom_contact_publ_flag
_geom_contact_site_symmetry_2
O1 O4 2.942(3) no .
O1 C7 2.888(4) no .
O1 C10 3.238(4) no .
O1 B1 3.408(4) no .
O2 C1 3.481(4) no .
O2 C10 3.513(4) no .
O3 C15 3.170(4) no .
O4 C1 3.091(4) no .
O4 C6 3.373(4) no .
O4 C7 3.455(4) no .
O4 C8 3.231(4) no .
O4 C9 3.014(4) no .
O4 C14 3.186(4) no .
C1 C4 2.763(5) no .
C1 C8 2.838(4) no .
C1 C10 3.211(4) no .
C1 B1 3.312(5) no .
C2 C5 2.773(5) no .
C3 C6 2.799(5) no .
C5 C10 3.588(5) no .
C6 C9 2.883(4) no .
C6 B1 3.010(5) no .
C9 B1 3.168(5) no .
C13 C15 2.885(5) no .
C13 C16 3.546(5) no .
C13 B1 3.508(5) no .
C14 C16 2.877(5) no .
C14 B1 3.102(5) no .
C15 B1 3.115(5) no .
C16 B1 3.496(5) no .
O2 C7 3.493(4) no 1_455
O2 C16 3.554(4) no 2_655
O3 C10 3.323(4) no 3_766
O3 C15 3.437(4) no 1_655
C5 C13 3.496(5) no 2_755
C7 O2 3.493(4) no 1_655
C10 O3 3.323(4) no 3_766
C10 C15 3.461(5) no 3_666
C13 C5 3.496(5) no 2_745
C15 O3 3.437(4) no 1_455
C15 C10 3.461(5) no 3_666
C15 B1 3.594(5) no 3_666
C16 O2 3.554(4) no 2_645
B1 C15 3.594(5) no 3_666
O1 H1 2.5053 no .
O1 H6 3.2622 no .
O2 H6 2.6180 no .
O3 H7 2.7268 no .
O3 H8C 3.2638 no .
O3 H9A 2.6399 no .
O3 H10B 2.5776 no .
O3 H11A 2.5968 no .
O3 H12C 3.2436 no .
O3 H13B 2.5517 no .
O3 H14A 2.8988 no .
O4 H7 3.3683 no .
O4 H11A 2.9080 no .
O4 H14A 2.6030 no .
O4 H15B 3.2495 no .
O4 H16C 2.5633 no .
O4 H17C 3.2648 no .
O4 H18B 2.6346 no .
O4 H19A 2.5819 no .
C1 H2 3.2528 no .
C1 H4 3.2440 no .
C1 H5 3.3023 no .
C2 H3 3.2612 no .
C3 H4 3.2551 no .
C4 H1 3.2624 no .
C4 H11A 3.5623 no .
C5 H2 3.2591 no .
C5 H5 2.7621 no .
C5 H11A 3.4849 no .
C6 H1 3.2834 no .
C6 H3 3.2809 no .
C6 H6 3.3508 no .
C6 H7 3.3800 no .
C7 H4 2.6774 no .
C9 H5 3.3889 no .
C9 H7 3.3958 no .
C11 H14A 2.6918 no .
C11 H15B 2.8349 no .
C11 H16C 3.4010 no .
C11 H17C 2.8571 no .
C11 H18B 2.7284 no .
C11 H19A 3.4189 no .
C12 H8C 2.8803 no .
C12 H9A 2.7352 no .
C12 H10B 3.4241 no .
C12 H11A 2.6875 no .
C12 H12C 2.8544 no .
C12 H13B 3.4021 no .
C13 H11A 3.3333 no .
C13 H12C 2.6769 no .
C13 H13B 2.6793 no .
C13 H14A 2.8335 no .
C13 H15B 2.7241 no .
C13 H17C 3.4203 no .
C14 H8C 2.6761 no .
C14 H9A 3.3340 no .
C14 H10B 2.6781 no .
C14 H17C 3.0981 no .
C14 H18B 2.5010 no .
C15 H8C 3.1213 no .
C15 H9A 2.5037 no .
C15 H17C 2.6929 no .
C15 H18B 3.3460 no .
C15 H19A 2.6930 no .
C16 H8C 3.4304 no .
C16 H11A 2.8126 no .
C16 H12C 2.7325 no .
C16 H14A 3.3459 no .
C16 H15B 2.6936 no .
C16 H16C 2.6926 no .
B1 H5 3.4664 no .
B1 H6 3.5211 no .
B1 H9A 3.5842 no .
B1 H11A 2.9048 no .
B1 H13B 3.5017 no .
B1 H14A 2.9236 no .
B1 H16C 3.5259 no .
B1 H18B 3.5590 no .
H1 H2 2.3401 no .
H2 H3 2.3354 no .
H3 H4 2.3355 no .
H4 H5 2.6177 no .
H5 H6 2.3889 no .
H5 H7 2.3789 no .
H6 H7 2.3426 no .
H8C H11A 3.5679 no .
H8C H12C 2.4931 no .
H8C H13B 2.9649 no .
H8C H14A 3.3110 no .
H8C H15B 2.6874 no .
H8C H17C 3.0431 no .
H9A H12C 3.5692 no .
H9A H13B 3.5721 no .
H9A H14A 2.2179 no .
H9A H15B 2.3331 no .
H9A H16C 3.4689 no .
H10B H11A 3.5706 no .
H10B H12C 2.9643 no .
H10B H13B 2.4980 no .
H11A H17C 3.2767 no .
H11A H18B 2.1966 no .
H12C H17C 2.6758 no .
H12C H18B 2.3523 no .
H13B H18B 3.4654 no .
H14A H17C 3.5842 no .
H14A H19A 3.5838 no .
H15B H17C 2.5150 no .
H15B H18B 3.5845 no .
H15B H19A 2.9814 no .
H16C H17C 2.9797 no .
H16C H18B 3.5839 no .
H16C H19A 2.5140 no .
O1 H4 2.8925 no 1_455
O1 H5 3.3824 no 1_455
O1 H8C 2.6537 no 2_655
O1 H15B 3.4853 no 2_655
O1 H17C 3.2170 no 2_655
O2 H1 3.0743 no 4_565
O2 H5 2.4956 no 1_455
O2 H8C 3.2619 no 2_655
O2 H9A 2.8233 no 3_666
O2 H12C 2.8191 no 2_655
O2 H14A 3.4990 no 3_666
O2 H17C 2.7393 no 2_655
O2 H18B 3.5516 no 2_655
O3 H7 2.3422 no 3_766
O3 H15B 3.3544 no 1_655
O3 H16C 2.6642 no 1_655
O4 H4 3.2170 no 1_455
O4 H14A 3.1450 no 3_666
C1 H4 3.5434 no 1_455
C1 H8C 3.5855 no 2_655
C1 H10B 3.3164 no 2_755
C2 H4 3.4494 no 1_455
C2 H6 3.0294 no 4_564
C2 H10B 3.5390 no 2_755
C3 H3 3.4025 no 3_765
C3 H6 2.8796 no 4_564
C3 H10B 3.5530 no 2_755
C3 H11A 3.3430 no 3_765
C3 H12C 3.5306 no 3_765
C3 H13B 3.5799 no 3_765
C3 H17C 3.5748 no 3_665
C4 H1 3.5383 no 1_655
C4 H2 3.5051 no 3_765
C4 H6 3.5593 no 4_564
C4 H10B 3.3387 no 2_755
C4 H11A 3.3860 no 3_765
C4 H12C 3.4789 no 3_765
C4 H19A 3.3483 no 1_655
C5 H1 3.4591 no 1_655
C5 H8C 3.0074 no 2_755
C5 H10B 3.1037 no 2_755
C5 H19A 2.8335 no 1_655
C6 H8C 3.2929 no 2_755
C6 H10B 3.1117 no 2_755
C7 H12C 3.3641 no 2_755
C7 H13B 3.5848 no 2_755
C8 H2 3.5776 no 4_565
C8 H10B 3.4435 no 3_766
C8 H13B 3.5677 no 2_755
C8 H14A 3.4975 no 3_666
C8 H15B 3.3634 no 3_666
C9 H5 3.2203 no 1_455
C9 H8C 3.4110 no 2_655
C9 H17C 2.9746 no 2_655
C10 H10B 3.5227 no 3_766
C10 H14A 3.1980 no 3_666
C10 H15B 3.3488 no 3_666
C10 H16C 3.3444 no 1_655
C10 H16C 3.2585 no 3_666
C11 H7 3.3066 no 3_766
C13 H6 3.4588 no 3_766
C13 H7 3.1303 no 3_766
C14 H2 3.0098 no 3_765
C14 H3 3.2934 no 3_765
C14 H17C 3.4653 no 1_655
C14 H19A 3.3784 no 1_655
C15 H7 3.2338 no 3_666
C15 H13B 3.4985 no 1_455
C15 H14A 3.2478 no 3_666
C16 H2 3.0603 no 3_665
C16 H4 3.1451 no 1_455
C16 H13B 3.1226 no 1_455
B1 H7 3.2486 no 3_766
B1 H14A 3.0537 no 3_666
B1 H16C 3.3669 no 1_655
B1 H16C 3.3447 no 3_666
H1 O2 3.0743 no 4_564
H1 C4 3.5383 no 1_455
H1 C5 3.4591 no 1_455
H1 H3 3.0786 no 1_455
H1 H4 2.9138 no 1_455
H1 H6 3.1061 no 4_564
H1 H8C 3.0222 no 2_655
H1 H9A 3.3391 no 2_655
H1 H18B 3.5323 no 3_665
H2 C4 3.5051 no 3_765
H2 C8 3.5776 no 4_564
H2 C14 3.0098 no 3_765
H2 C16 3.0603 no 3_665
H2 H3 3.1855 no 3_765
H2 H6 2.8663 no 4_564
H2 H11A 2.6895 no 3_765
H2 H12C 3.0599 no 3_765
H2 H13B 2.7791 no 3_765
H2 H17C 2.7189 no 3_665
H2 H18B 3.1554 no 3_665
H2 H19A 2.8050 no 3_665
H3 C3 3.4025 no 3_765
H3 C14 3.2934 no 3_765
H3 H1 3.0786 no 1_655
H3 H2 3.1855 no 3_765
H3 H11A 2.7817 no 3_765
H3 H12C 2.9546 no 3_765
H3 H18B 2.9395 no 3_765
H3 H19A 3.2803 no 1_655
H4 O1 2.8925 no 1_655
H4 O4 3.2170 no 1_655
H4 C1 3.5434 no 1_655
H4 C2 3.4494 no 1_655
H4 C16 3.1451 no 1_655
H4 H1 2.9138 no 1_655
H4 H8C 2.9220 no 2_755
H4 H10B 3.4847 no 2_755
H4 H18B 3.2916 no 1_655
H4 H19A 2.3206 no 1_655
H5 O1 3.3824 no 1_655
H5 O2 2.4956 no 1_655
H5 C9 3.2203 no 1_655
H5 H8C 3.2235 no 2_755
H5 H9A 3.0445 no 3_766
H5 H10B 3.5478 no 3_766
H5 H12C 2.8547 no 2_755
H5 H13B 3.5156 no 2_755
H6 C2 3.0294 no 4_565
H6 C3 2.8796 no 4_565
H6 C4 3.5593 no 4_565
H6 C13 3.4588 no 3_766
H6 H1 3.1061 no 4_565
H6 H2 2.8663 no 4_565
H6 H9A 3.3802 no 3_766
H6 H10B 2.6857 no 3_766
H6 H12C 3.4194 no 2_755
H6 H13B 3.4951 no 2_755
H6 H15B 3.1008 no 3_666
H7 O3 2.3422 no 3_766
H7 C11 3.3066 no 3_766
H7 C13 3.1303 no 3_766
H7 C15 3.2338 no 3_666
H7 B1 3.2486 no 3_766
H7 H7 3.1555 no 3_766
H7 H9A 2.8870 no 3_766
H7 H10B 2.8190 no 3_766
H7 H14A 3.2542 no 3_666
H7 H15B 3.0833 no 3_666
H7 H16C 3.0409 no 1_655
H7 H16C 2.8320 no 3_666
H8C O1 2.6537 no 2_645
H8C O2 3.2619 no 2_645
H8C C1 3.5855 no 2_645
H8C C5 3.0074 no 2_745
H8C C6 3.2929 no 2_745
H8C C9 3.4110 no 2_645
H8C H1 3.0222 no 2_645
H8C H4 2.9220 no 2_745
H8C H5 3.2235 no 2_745
H9A O2 2.8233 no 3_666
H9A H1 3.3391 no 2_645
H9A H5 3.0445 no 3_766
H9A H6 3.3802 no 3_766
H9A H7 2.8870 no 3_766
H10B C1 3.3164 no 2_745
H10B C2 3.5390 no 2_745
H10B C3 3.5530 no 2_745
H10B C4 3.3387 no 2_745
H10B C5 3.1037 no 2_745
H10B C6 3.1117 no 2_745
H10B C8 3.4435 no 3_766
H10B C10 3.5227 no 3_766
H10B H4 3.4847 no 2_745
H10B H5 3.5478 no 3_766
H10B H6 2.6857 no 3_766
H10B H7 2.8190 no 3_766
H10B H15B 3.3002 no 1_655
H11A C3 3.3430 no 3_765
H11A C4 3.3860 no 3_765
H11A H2 2.6895 no 3_765
H11A H3 2.7817 no 3_765
H11A H17C 3.5412 no 1_655
H11A H19A 3.0618 no 1_655
H12C O2 2.8191 no 2_645
H12C C3 3.5306 no 3_765
H12C C4 3.4789 no 3_765
H12C C7 3.3641 no 2_745
H12C H2 3.0599 no 3_765
H12C H3 2.9546 no 3_765
H12C H5 2.8547 no 2_745
H12C H6 3.4194 no 2_745
H13B C3 3.5799 no 3_765
H13B C7 3.5848 no 2_745
H13B C8 3.5677 no 2_745
H13B C15 3.4985 no 1_655
H13B C16 3.1226 no 1_655
H13B H2 2.7791 no 3_765
H13B H5 3.5156 no 2_745
H13B H6 3.4951 no 2_745
H13B H15B 3.0409 no 1_655
H13B H16C 3.2229 no 1_655
H13B H17C 2.5957 no 1_655
H13B H19A 2.8095 no 1_655
H14A O2 3.4990 no 3_666
H14A O4 3.1450 no 3_666
H14A C8 3.4975 no 3_666
H14A C10 3.1980 no 3_666
H14A C15 3.2478 no 3_666
H14A B1 3.0537 no 3_666
H14A H7 3.2542 no 3_666
H14A H14A 2.6000 no 3_666
H14A H16C 3.1537 no 3_666
H15B O1 3.4853 no 2_645
H15B O3 3.3544 no 1_455
H15B C8 3.3634 no 3_666
H15B C10 3.3488 no 3_666
H15B H6 3.1008 no 3_666
H15B H7 3.0833 no 3_666
H15B H10B 3.3002 no 1_455
H15B H13B 3.0409 no 1_455
H16C O3 2.6642 no 1_455
H16C C10 3.3444 no 1_455
H16C C10 3.2585 no 3_666
H16C B1 3.3669 no 1_455
H16C B1 3.3447 no 3_666
H16C H7 3.0409 no 1_455
H16C H7 2.8320 no 3_666
H16C H13B 3.2229 no 1_455
H16C H14A 3.1537 no 3_666
H17C O1 3.2170 no 2_645
H17C O2 2.7393 no 2_645
H17C C3 3.5748 no 3_665
H17C C9 2.9746 no 2_645
H17C C14 3.4653 no 1_455
H17C H2 2.7189 no 3_665
H17C H11A 3.5412 no 1_455
H17C H13B 2.5957 no 1_455
H18B O2 3.5516 no 2_645
H18B H1 3.5323 no 3_665
H18B H2 3.1554 no 3_665
H18B H3 2.9395 no 3_765
H18B H4 3.2916 no 1_455
H19A C4 3.3483 no 1_455
H19A C5 2.8335 no 1_455
H19A C14 3.3784 no 1_455
H19A H2 2.8050 no 3_665
H19A H3 3.2803 no 1_455
H19A H4 2.3206 no 1_455
H19A H11A 3.0618 no 1_455
H19A H13B 2.8095 no 1_455

loop_
_geom_torsion_atom_site_label_1
_geom_torsion_atom_site_label_2
_geom_torsion_atom_site_label_3
_geom_torsion_atom_site_label_4
_geom_torsion
_geom_torsion_publ_flag
C1 O1 C9 O2 176.5(2) no
C1 O1 C9 C8 -0.2(4) no
C9 O1 C1 C2 177.8(2) no
C9 O1 C1 C6 -3.2(4) no
C11 O3 B1 O4 9.8(3) no
C11 O3 B1 C10 -169.6(2) no
B1 O3 C11 C12 -21.4(3) no
B1 O3 C11 C13 -143.8(2) no
B1 O3 C11 C14 97.7(2) no
C12 O4 B1 O3 7.6(3) no
C12 O4 B1 C10 -173.1(2) no
B1 O4 C12 C11 -20.3(3) no
B1 O4 C12 C15 98.9(2) no
B1 O4 C12 C16 -142.0(2) no
O1 C1 C2 C3 179.3(2) no
O1 C1 C6 C5 -178.4(2) no
O1 C1 C6 C7 3.6(4) no
C2 C1 C6 C5 0.5(4) no
C2 C1 C6 C7 -177.5(3) no
C6 C1 C2 C3 0.3(5) no
C1 C2 C3 C4 -1.0(5) no
C2 C3 C4 C5 0.8(5) no
C3 C4 C5 C6 0.1(5) no
C4 C5 C6 C1 -0.7(4) no
C4 C5 C6 C7 177.3(3) no
C1 C6 C7 C8 -0.7(4) no
C1 C6 C7 C10 67.4(4) no
C5 C6 C7 C8 -178.7(3) no
C5 C6 C7 C10 -110.6(3) no
C6 C7 C8 C9 -2.5(4) no
C6 C7 C8 C10 108.3(3) no
C6 C7 C10 C8 -105.6(3) no
C6 C7 C10 B1 9.8(4) no
C8 C7 C10 C8 0.00(13) no
C8 C7 C10 B1 115.4(3) no
C10 C7 C8 C9 -110.8(3) no
C10 C7 C8 C10 0.00(13) no
C7 C8 C9 O1 2.9(4) no
C7 C8 C9 O2 -173.5(3) no
C7 C8 C10 C7 0.00(13) no
C7 C8 C10 B1 -108.0(3) no
C9 C8 C10 C7 108.7(3) no
C9 C8 C10 B1 0.6(4) no
C10 C8 C9 O1 -68.2(4) no
C10 C8 C9 O2 115.4(3) no
C7 C10 B1 O3 105.6(3) no
C7 C10 B1 O4 -73.7(4) no
C8 C10 B1 O3 178.0(3) no
C8 C10 B1 O4 -1.3(5) no
O3 C11 C12 O4 25.0(3) no
O3 C11 C12 C15 -89.8(2) no
O3 C11 C12 C16 142.2(2) no
C13 C11 C12 O4 142.3(2) no
C13 C11 C12 C15 27.5(3) no
C13 C11 C12 C16 -100.4(3) no
C14 C11 C12 O4 -88.9(3) no
C14 C11 C12 C15 156.3(2) no
C14 C11 C12 C16 28.3(3) no
